data_7015276
loop_
_publ_author_name
'Unverhau, Kerstin'
'Kehr, Gerald'
'Fr\"ohlich, Roland'
'Erker, Gerhard'

_publ_section_title
;
 Synthesis of [3]ferrocenophane-bridged Cp-amido zirconium complexes
 and ansa-zirconocene complexes and their use in catalytic
 polymerisation reactions.
;
_journal_issue 14
_journal_name_full 'Dalton transactions (Cambridge, England : 2003)'
_journal_page_first 3724
_journal_page_last 3736
_journal_paper_doi 10.1039/c0dt01430c
_journal_volume 40
_journal_year 2011
_chemical_formula_sum 'C31 H39 Fe N3 Zr'
_chemical_formula_weight 600.72
_chemical_name_systematic
;
?
;
_space_group_IT_number 2
_symmetry_cell_setting triclinic
_symmetry_space_group_name_Hall '-P 1'
_symmetry_space_group_name_H-M 'P -1'
_atom_sites_solution_hydrogens geom
_atom_sites_solution_primary direct
_atom_sites_solution_secondary difmap
_audit_creation_method SHELXL-97
_cell_angle_alpha 93.503(1)
_cell_angle_beta 103.467(1)
_cell_angle_gamma 100.702(1)
_cell_formula_units_Z 2
_cell_length_a 9.2847(2)
_cell_length_b 10.1003(2)
_cell_length_c 15.4314(4)
_cell_measurement_reflns_used 3191
_cell_measurement_temperature 223(2)
_cell_measurement_theta_max 27.88
_cell_measurement_theta_min 4.08
_cell_volume 1374.59(5)
_computing_cell_refinement 'Collect (Nonius B.V., 1998)'
_computing_data_collection 'Collect (Nonius B.V., 1998)'
_computing_data_reduction 'Denzo-SMN (Otwinowski & Minor, 1997)'
_computing_molecular_graphics 'XP (BrukerAXS, 2000)'
_computing_publication_material 'SHELXL-97 (Sheldrick, 1997)'
_computing_structure_refinement 'SHELXL-97 (Sheldrick, 1997)'
_computing_structure_solution 'SHELXS-97 (Sheldrick, 1990)'
_diffrn_ambient_temperature 223(2)
_diffrn_measured_fraction_theta_full 0.961
_diffrn_measured_fraction_theta_max 0.961
_diffrn_measurement_device_type 'Nonius KappaCCD APEXII'
_diffrn_measurement_method '\w and \f scans'
_diffrn_radiation_monochromator 'Montel mirror'
_diffrn_radiation_source 'rotating anode Nonius FR591'
_diffrn_radiation_type MoK\a
_diffrn_radiation_wavelength 0.71073
_diffrn_reflns_av_R_equivalents 0.041
_diffrn_reflns_av_sigmaI/netI 0.0283
_diffrn_reflns_limit_h_max 12
_diffrn_reflns_limit_h_min -12
_diffrn_reflns_limit_k_max 13
_diffrn_reflns_limit_k_min -13
_diffrn_reflns_limit_l_max 19
_diffrn_reflns_limit_l_min -20
_diffrn_reflns_number 12144
_diffrn_reflns_theta_full 28.13
_diffrn_reflns_theta_max 28.13
_diffrn_reflns_theta_min 4.10
_exptl_absorpt_coefficient_mu 0.931
_exptl_absorpt_correction_T_max 0.9126
_exptl_absorpt_correction_T_min 0.7364
_exptl_absorpt_correction_type multi-scan
_exptl_absorpt_process_details 'Denzo (Otwinwoski, Borek, Majewski & Minor, 2003)'
_exptl_crystal_colour yellow
_exptl_crystal_density_diffrn 1.451
_exptl_crystal_density_method 'not measured'
_exptl_crystal_description needle
_exptl_crystal_F_000 624
_exptl_crystal_size_max 0.35
_exptl_crystal_size_mid 0.15
_exptl_crystal_size_min 0.10
_refine_diff_density_max 0.740
_refine_diff_density_min -0.768
_refine_diff_density_rms 0.074
_refine_ls_extinction_method none
_refine_ls_goodness_of_fit_ref 1.050
_refine_ls_hydrogen_treatment constr
_refine_ls_matrix_type full
_refine_ls_number_parameters 331
_refine_ls_number_reflns 6479
_refine_ls_number_restraints 0
_refine_ls_restrained_S_all 1.050
_refine_ls_R_factor_all 0.0487
_refine_ls_R_factor_gt 0.0436
_refine_ls_shift/su_max 0.001
_refine_ls_shift/su_mean 0.000
_refine_ls_structure_factor_coef Fsqd
_refine_ls_weighting_details 'calc w=1/[\s^2^(Fo^2^)+(0.0379P)^2^+2.4054P] where P=(Fo^2^+2Fc^2^)/3'
_refine_ls_weighting_scheme calc
_refine_ls_wR_factor_gt 0.1018
_refine_ls_wR_factor_ref 0.1075
_reflns_number_gt 5930
_reflns_number_total 6479
_reflns_threshold_expression >2sigma(I)
_cod_data_source_file c0dt01430c.txt
_cod_data_source_block erk5236
_cod_original_sg_symbol_H-M P-1
_cod_database_code 7015276

loop_
_symmetry_equiv_pos_as_xyz
'x, y, z'
'-x, -y, -z'

loop_
_atom_site_label
_atom_site_type_symbol
_atom_site_fract_x
_atom_site_fract_y
_atom_site_fract_z
_atom_site_U_iso_or_equiv
_atom_site_adp_type
_atom_site_occupancy
_atom_site_symmetry_multiplicity
_atom_site_calc_flag
_atom_site_refinement_flags
_atom_site_disorder_assembly
_atom_site_disorder_group
Zr Zr 0.46832(3) 0.36440(3) 0.211556(17) 0.03037(8) Uani 1 1 d . . .
Fe Fe 0.93374(5) 0.73687(4) 0.30705(3) 0.03605(11) Uani 1 1 d . . .
N1 N 0.7011(2) 0.4465(2) 0.23597(14) 0.0282(4) Uani 1 1 d . . .
C1 C 0.8784(4) 0.8231(3) 0.41243(19) 0.0448(7) Uani 1 1 d . . .
C2 C 1.0019(4) 0.9121(4) 0.3913(2) 0.0530(9) Uani 1 1 d . . .
H2 H 1.0016 1.0007 0.3758 0.064 Uiso 1 1 calc R . .
C3 C 1.1247(4) 0.8446(4) 0.3975(2) 0.0589(10) Uani 1 1 d . . .
H3 H 1.2186 0.8799 0.3860 0.071 Uiso 1 1 calc R . .
C4 C 1.0805(4) 0.7148(4) 0.4243(2) 0.0543(9) Uani 1 1 d . . .
H4 H 1.1402 0.6488 0.4336 0.065 Uiso 1 1 calc R . .
C5 C 0.9301(4) 0.7011(4) 0.43452(19) 0.0462(7) Uani 1 1 d . . .
H5 H 0.8742 0.6251 0.4527 0.055 Uiso 1 1 calc R . .
C6 C 0.7208(4) 0.8453(3) 0.4058(2) 0.0477(8) Uani 1 1 d . . .
H6 H 0.7056 0.8443 0.4672 0.057 Uiso 1 1 calc R . .
C7 C 0.7008(5) 0.9845(4) 0.3773(3) 0.0615(10) Uani 1 1 d . . .
H7A H 0.7722 1.0546 0.4200 0.092 Uiso 1 1 calc R . .
H7B H 0.5984 0.9949 0.3755 0.092 Uiso 1 1 calc R . .
H7C H 0.7192 0.9921 0.3183 0.092 Uiso 1 1 calc R . .
C8 C 0.5976(4) 0.7289(3) 0.3471(2) 0.0433(7) Uani 1 1 d . . .
H8A H 0.6165 0.6429 0.3688 0.052 Uiso 1 1 calc R . .
H8B H 0.4993 0.7395 0.3563 0.052 Uiso 1 1 calc R . .
C9 C 0.5861(3) 0.7182(3) 0.24553(19) 0.0348(6) Uani 1 1 d . . .
H9 H 0.5673 0.8058 0.2250 0.042 Uiso 1 1 calc R . .
C10 C 0.7277(3) 0.6951(3) 0.22008(17) 0.0306(5) Uani 1 1 d . . .
C11 C 0.8304(4) 0.7935(3) 0.18884(19) 0.0389(6) Uani 1 1 d . . .
H11 H 0.8177 0.8814 0.1769 0.047 Uiso 1 1 calc R . .
C12 C 0.9544(4) 0.7358(3) 0.1790(2) 0.0443(7) Uani 1 1 d . . .
H12 H 1.0394 0.7795 0.1609 0.053 Uiso 1 1 calc R . .
C13 C 0.9277(3) 0.5999(3) 0.20109(19) 0.0369(6) Uani 1 1 d . . .
H13 H 0.9938 0.5397 0.2018 0.044 Uiso 1 1 calc R . .
C14 C 0.7828(3) 0.5703(3) 0.22217(16) 0.0290(5) Uani 1 1 d . . .
C15 C 0.7810(3) 0.3335(3) 0.25395(18) 0.0315(5) Uani 1 1 d . . .
H15 H 0.7054 0.2589 0.2663 0.038 Uiso 1 1 calc R . .
C16 C 0.9101(4) 0.3652(3) 0.3396(2) 0.0428(7) Uani 1 1 d . . .
H16A H 0.9939 0.4301 0.3294 0.064 Uiso 1 1 calc R . .
H16B H 0.9434 0.2825 0.3556 0.064 Uiso 1 1 calc R . .
H16C H 0.8744 0.4031 0.3880 0.064 Uiso 1 1 calc R . .
C17 C 0.8305(3) 0.2753(3) 0.17409(18) 0.0315(5) Uani 1 1 d . . .
C18 C 0.7901(4) 0.3157(3) 0.08905(19) 0.0389(6) Uani 1 1 d . . .
H18 H 0.7279 0.3796 0.0789 0.047 Uiso 1 1 calc R . .
C19 C 0.8399(4) 0.2633(3) 0.0184(2) 0.0457(7) Uani 1 1 d . . .
H19 H 0.8124 0.2930 -0.0385 0.055 Uiso 1 1 calc R . .
C20 C 0.9295(4) 0.1681(3) 0.0318(2) 0.0475(8) Uani 1 1 d . . .
H20 H 0.9649 0.1339 -0.0155 0.057 Uiso 1 1 calc R . .
C21 C 0.9666(4) 0.1235(3) 0.1150(2) 0.0449(7) Uani 1 1 d . . .
H21 H 1.0256 0.0570 0.1241 0.054 Uiso 1 1 calc R . .
C22 C 0.9176(3) 0.1760(3) 0.1855(2) 0.0369(6) Uani 1 1 d . . .
H22 H 0.9434 0.1442 0.2418 0.044 Uiso 1 1 calc R . .
C30 C 0.4523(3) 0.6094(3) 0.1945(2) 0.0352(6) Uani 1 1 d . . .
C31 C 0.4365(3) 0.5477(3) 0.10646(19) 0.0365(6) Uani 1 1 d . . .
H31 H 0.5060 0.5683 0.0711 0.044 Uiso 1 1 calc R . .
C32 C 0.2999(3) 0.4508(3) 0.0810(2) 0.0437(7) Uani 1 1 d . . .
H32 H 0.2614 0.3963 0.0258 0.052 Uiso 1 1 calc R . .
C33 C 0.2316(3) 0.4507(3) 0.1533(3) 0.0495(8) Uani 1 1 d . . .
H33 H 0.1402 0.3941 0.1553 0.059 Uiso 1 1 calc R . .
C34 C 0.3229(4) 0.5496(3) 0.2219(3) 0.0471(8) Uani 1 1 d . . .
H34 H 0.3012 0.5720 0.2769 0.056 Uiso 1 1 calc R . .
N41 N 0.4436(3) 0.3056(3) 0.33314(19) 0.0522(7) Uani 1 1 d . . .
C42 C 0.2987(6) 0.2309(9) 0.3368(4) 0.139(3) Uani 1 1 d . . .
H42A H 0.3118 0.1546 0.3708 0.209 Uiso 1 1 calc R . .
H42B H 0.2385 0.1982 0.2764 0.209 Uiso 1 1 calc R . .
H42C H 0.2476 0.2894 0.3655 0.209 Uiso 1 1 calc R . .
C43 C 0.5419(5) 0.3339(5) 0.4209(2) 0.0618(10) Uani 1 1 d . . .
H43A H 0.4986 0.3865 0.4590 0.093 Uiso 1 1 calc R . .
H43B H 0.6396 0.3852 0.4180 0.093 Uiso 1 1 calc R . .
H43C H 0.5544 0.2495 0.4455 0.093 Uiso 1 1 calc R . .
N51 N 0.4266(3) 0.1831(3) 0.1303(2) 0.0479(7) Uani 1 1 d . . .
C52 C 0.4325(7) 0.0569(4) 0.1676(4) 0.097(2) Uani 1 1 d . . .
H52A H 0.3382 -0.0074 0.1419 0.146 Uiso 1 1 calc R . .
H52B H 0.4476 0.0715 0.2321 0.146 Uiso 1 1 calc R . .
H52C H 0.5158 0.0212 0.1541 0.146 Uiso 1 1 calc R . .
C53 C 0.4000(6) 0.1593(4) 0.0335(3) 0.0695(11) Uani 1 1 d . . .
H53A H 0.4813 0.1216 0.0189 0.104 Uiso 1 1 calc R . .
H53B H 0.3965 0.2443 0.0078 0.104 Uiso 1 1 calc R . .
H53C H 0.3044 0.0961 0.0092 0.104 Uiso 1 1 calc R . .

loop_
_atom_site_aniso_label
_atom_site_aniso_U_11
_atom_site_aniso_U_22
_atom_site_aniso_U_33
_atom_site_aniso_U_23
_atom_site_aniso_U_13
_atom_site_aniso_U_12
Zr 0.02609(13) 0.03281(14) 0.03132(14) 0.00486(10) 0.00488(10) 0.00625(10)
Fe 0.0350(2) 0.0393(2) 0.0263(2) 0.00091(16) -0.00001(16) -0.00056(17)
N1 0.0255(10) 0.0310(11) 0.0290(11) 0.0053(8) 0.0049(8) 0.0096(8)
C1 0.061(2) 0.0411(16) 0.0228(13) -0.0049(11) -0.0006(12) 0.0040(14)
C2 0.062(2) 0.0435(17) 0.0363(16) -0.0060(13) -0.0061(15) -0.0059(15)
C3 0.0453(19) 0.065(2) 0.0453(19) -0.0070(17) -0.0097(15) -0.0096(17)
C4 0.0493(19) 0.062(2) 0.0372(17) -0.0013(15) -0.0126(14) 0.0075(16)
C5 0.060(2) 0.0493(18) 0.0230(13) 0.0030(12) -0.0012(13) 0.0094(15)
C6 0.067(2) 0.0447(17) 0.0292(14) -0.0046(12) 0.0082(14) 0.0136(16)
C7 0.081(3) 0.0455(19) 0.050(2) -0.0125(16) 0.0008(19) 0.0177(19)
C8 0.0470(17) 0.0493(18) 0.0360(15) -0.0020(13) 0.0138(13) 0.0138(14)
C9 0.0397(14) 0.0317(13) 0.0326(14) 0.0001(11) 0.0059(11) 0.0116(11)
C10 0.0340(13) 0.0320(13) 0.0213(11) 0.0007(9) 0.0004(10) 0.0040(10)
C11 0.0451(16) 0.0378(15) 0.0282(13) 0.0049(11) 0.0031(12) 0.0013(12)
C12 0.0398(16) 0.0537(18) 0.0346(15) 0.0057(13) 0.0104(12) -0.0043(13)
C13 0.0295(13) 0.0473(16) 0.0312(13) -0.0012(12) 0.0068(11) 0.0041(12)
C14 0.0289(12) 0.0329(13) 0.0220(11) 0.0002(9) 0.0018(9) 0.0049(10)
C15 0.0300(12) 0.0349(13) 0.0308(13) 0.0063(10) 0.0050(10) 0.0118(11)
C16 0.0444(16) 0.0518(18) 0.0311(14) 0.0047(13) -0.0011(12) 0.0201(14)
C17 0.0291(12) 0.0311(13) 0.0334(13) 0.0022(10) 0.0056(10) 0.0071(10)
C18 0.0442(16) 0.0412(15) 0.0322(14) 0.0018(11) 0.0027(12) 0.0199(13)
C19 0.061(2) 0.0481(18) 0.0299(14) 0.0024(12) 0.0093(13) 0.0196(15)
C20 0.061(2) 0.0417(17) 0.0429(17) -0.0051(13) 0.0158(15) 0.0163(15)
C21 0.0499(18) 0.0366(15) 0.0516(18) 0.0010(13) 0.0118(14) 0.0196(14)
C22 0.0373(14) 0.0351(14) 0.0393(15) 0.0076(11) 0.0073(12) 0.0115(12)
C30 0.0317(13) 0.0333(13) 0.0407(15) 0.0023(11) 0.0041(11) 0.0135(11)
C31 0.0388(14) 0.0357(14) 0.0311(13) 0.0048(11) -0.0026(11) 0.0119(12)
C32 0.0370(15) 0.0368(15) 0.0490(18) 0.0016(13) -0.0076(13) 0.0106(12)
C33 0.0271(14) 0.0449(17) 0.074(2) 0.0000(16) 0.0065(14) 0.0100(12)
C34 0.0349(15) 0.0477(18) 0.061(2) -0.0046(15) 0.0159(14) 0.0141(13)
N41 0.0398(14) 0.075(2) 0.0390(15) 0.0160(14) 0.0094(11) 0.0012(14)
C42 0.050(3) 0.258(9) 0.087(4) 0.085(5) 0.003(3) -0.029(4)
C43 0.062(2) 0.079(3) 0.0420(19) 0.0121(18) 0.0120(17) 0.008(2)
N51 0.0424(14) 0.0354(13) 0.0587(17) 0.0000(12) -0.0020(12) 0.0102(11)
C52 0.138(5) 0.044(2) 0.081(3) 0.002(2) -0.031(3) 0.024(3)
C53 0.089(3) 0.051(2) 0.065(3) -0.0051(19) 0.014(2) 0.016(2)

loop_
_atom_type_symbol
_atom_type_description
_atom_type_scat_dispersion_real
_atom_type_scat_dispersion_imag
_atom_type_scat_source
C C 0.0033 0.0016 'International Tables Vol C Tables 4.2.6.8 and 6.1.1.4'
H H 0.0000 0.0000 'International Tables Vol C Tables 4.2.6.8 and 6.1.1.4'
N N 0.0061 0.0033 'International Tables Vol C Tables 4.2.6.8 and 6.1.1.4'
Fe Fe 0.3463 0.8444 'International Tables Vol C Tables 4.2.6.8 and 6.1.1.4'
Zr Zr -2.9673 0.5597 'International Tables Vol C Tables 4.2.6.8 and 6.1.1.4'

loop_
_geom_angle_atom_site_label_1
_geom_angle_atom_site_label_2
_geom_angle_atom_site_label_3
_geom_angle
_geom_angle_site_symmetry_1
_geom_angle_site_symmetry_3
_geom_angle_publ_flag
N41 Zr N51 104.00(13) . . ?
N41 Zr N1 103.58(10) . . ?
N51 Zr N1 106.82(10) . . ?
N41 Zr C33 102.65(13) . . ?
N51 Zr C33 101.75(11) . . ?
N1 Zr C33 134.69(10) . . ?
N41 Zr C34 92.00(13) . . ?
N51 Zr C34 134.22(11) . . ?
N1 Zr C34 110.60(10) . . ?
C33 Zr C34 32.47(11) . . ?
N41 Zr C30 113.63(12) . . ?
N51 Zr C30 138.30(11) . . ?
N1 Zr C30 81.77(9) . . ?
C33 Zr C30 53.91(10) . . ?
C34 Zr C30 32.39(10) . . ?
N41 Zr C31 144.50(12) . . ?
N51 Zr C31 106.29(11) . . ?
N1 Zr C31 84.96(9) . . ?
C33 Zr C31 53.26(11) . . ?
C34 Zr C31 53.29(11) . . ?
C30 Zr C31 32.53(9) . . ?
N41 Zr C32 134.49(12) . . ?
N51 Zr C32 87.11(10) . . ?
N1 Zr C32 115.28(10) . . ?
C33 Zr C32 32.22(12) . . ?
C34 Zr C32 53.46(11) . . ?
C30 Zr C32 53.80(9) . . ?
C31 Zr C32 32.04(9) . . ?
C1 Fe C10 98.78(13) . . ?
C1 Fe C11 112.84(13) . . ?
C10 Fe C11 41.50(11) . . ?
C1 Fe C5 41.60(13) . . ?
C10 Fe C5 114.03(13) . . ?
C11 Fe C5 148.73(14) . . ?
C1 Fe C12 150.58(14) . . ?
C10 Fe C12 69.58(12) . . ?
C11 Fe C12 40.94(13) . . ?
C5 Fe C12 167.82(14) . . ?
C1 Fe C2 41.50(15) . . ?
C10 Fe C2 120.21(14) . . ?
C11 Fe C2 104.14(14) . . ?
C5 Fe C2 68.90(14) . . ?
C12 Fe C2 120.25(15) . . ?
C1 Fe C4 69.68(15) . . ?
C10 Fe C4 152.10(14) . . ?
C11 Fe C4 166.32(15) . . ?
C5 Fe C4 40.90(15) . . ?
C12 Fe C4 132.00(15) . . ?
C2 Fe C4 68.33(15) . . ?
C1 Fe C3 69.65(16) . . ?
C10 Fe C3 160.02(15) . . ?
C11 Fe C3 126.67(15) . . ?
C5 Fe C3 68.64(16) . . ?
C12 Fe C3 112.28(15) . . ?
C2 Fe C3 40.66(16) . . ?
C4 Fe C3 40.37(16) . . ?
C1 Fe C13 160.53(13) . . ?
C10 Fe C13 69.03(11) . . ?
C11 Fe C13 68.63(12) . . ?
C5 Fe C13 128.21(13) . . ?
C12 Fe C13 40.80(13) . . ?
C2 Fe C13 157.89(14) . . ?
C4 Fe C13 113.83(14) . . ?
C3 Fe C13 126.23(15) . . ?
C1 Fe C14 120.94(12) . . ?
C10 Fe C14 40.75(10) . . ?
C11 Fe C14 68.27(11) . . ?
C5 Fe C14 106.46(12) . . ?
C12 Fe C14 68.14(12) . . ?
C2 Fe C14 158.30(14) . . ?
C4 Fe C14 122.88(13) . . ?
C3 Fe C14 159.23(14) . . ?
C13 Fe C14 40.21(10) . . ?
C14 N1 C15 118.5(2) . . ?
C14 N1 Zr 133.11(16) . . ?
C15 N1 Zr 107.09(16) . . ?
C2 C1 C5 106.5(3) . . ?
C2 C1 C6 127.8(3) . . ?
C5 C1 C6 125.5(3) . . ?
C2 C1 Fe 70.1(2) . . ?
C5 C1 Fe 69.80(18) . . ?
C6 C1 Fe 121.2(2) . . ?
C3 C2 C1 108.9(3) . . ?
C3 C2 Fe 70.4(2) . . ?
C1 C2 Fe 68.37(18) . . ?
C3 C2 H2 125.6 . . ?
C1 C2 H2 125.6 . . ?
Fe C2 H2 127.3 . . ?
C4 C3 C2 107.9(3) . . ?
C4 C3 Fe 69.54(19) . . ?
C2 C3 Fe 68.95(19) . . ?
C4 C3 H3 126.1 . . ?
C2 C3 H3 126.1 . . ?
Fe C3 H3 127.0 . . ?
C3 C4 C5 108.3(3) . . ?
C3 C4 Fe 70.08(19) . . ?
C5 C4 Fe 68.83(18) . . ?
C3 C4 H4 125.8 . . ?
C5 C4 H4 125.8 . . ?
Fe C4 H4 126.8 . . ?
C4 C5 C1 108.4(3) . . ?
C4 C5 Fe 70.27(19) . . ?
C1 C5 Fe 68.60(17) . . ?
C4 C5 H5 125.8 . . ?
C1 C5 H5 125.8 . . ?
Fe C5 H5 126.9 . . ?
C1 C6 C7 112.6(3) . . ?
C1 C6 C8 112.7(3) . . ?
C7 C6 C8 112.2(3) . . ?
C1 C6 H6 106.2 . . ?
C7 C6 H6 106.2 . . ?
C8 C6 H6 106.2 . . ?
C6 C7 H7A 109.5 . . ?
C6 C7 H7B 109.5 . . ?
H7A C7 H7B 109.5 . . ?
C6 C7 H7C 109.5 . . ?
H7A C7 H7C 109.5 . . ?
H7B C7 H7C 109.5 . . ?
C9 C8 C6 116.5(3) . . ?
C9 C8 H8A 108.2 . . ?
C6 C8 H8A 108.2 . . ?
C9 C8 H8B 108.2 . . ?
C6 C8 H8B 108.2 . . ?
H8A C8 H8B 107.3 . . ?
C10 C9 C30 109.5(2) . . ?
C10 C9 C8 114.5(2) . . ?
C30 C9 C8 111.4(3) . . ?
C10 C9 H9 107.0 . . ?
C30 C9 H9 107.0 . . ?
C8 C9 H9 107.0 . . ?
C11 C10 C14 108.0(2) . . ?
C11 C10 C9 125.7(3) . . ?
C14 C10 C9 126.3(2) . . ?
C11 C10 Fe 69.40(16) . . ?
C14 C10 Fe 73.54(15) . . ?
C9 C10 Fe 123.06(18) . . ?
C12 C11 C10 108.3(3) . . ?
C12 C11 Fe 69.78(17) . . ?
C10 C11 Fe 69.09(15) . . ?
C12 C11 H11 125.8 . . ?
C10 C11 H11 125.8 . . ?
Fe C11 H11 126.9 . . ?
C11 C12 C13 108.1(3) . . ?
C11 C12 Fe 69.28(17) . . ?
C13 C12 Fe 70.74(17) . . ?
C11 C12 H12 125.9 . . ?
C13 C12 H12 125.9 . . ?
Fe C12 H12 125.6 . . ?
C12 C13 C14 108.7(3) . . ?
C12 C13 Fe 68.46(17) . . ?
C14 C13 Fe 72.30(15) . . ?
C12 C13 H13 125.6 . . ?
C14 C13 H13 125.6 . . ?
Fe C13 H13 125.2 . . ?
N1 C14 C13 129.1(2) . . ?
N1 C14 C10 124.3(2) . . ?
C13 C14 C10 106.5(2) . . ?
N1 C14 Fe 134.84(18) . . ?
C13 C14 Fe 67.49(15) . . ?
C10 C14 Fe 65.71(14) . . ?
N1 C15 C17 114.9(2) . . ?
N1 C15 C16 112.9(2) . . ?
C17 C15 C16 112.2(2) . . ?
N1 C15 H15 105.3 . . ?
C17 C15 H15 105.3 . . ?
C16 C15 H15 105.3 . . ?
C15 C16 H16A 109.5 . . ?
C15 C16 H16B 109.5 . . ?
H16A C16 H16B 109.5 . . ?
C15 C16 H16C 109.5 . . ?
H16A C16 H16C 109.5 . . ?
H16B C16 H16C 109.5 . . ?
C18 C17 C22 117.6(3) . . ?
C18 C17 C15 122.6(2) . . ?
C22 C17 C15 119.8(2) . . ?
C17 C18 C19 121.2(3) . . ?
C17 C18 H18 119.4 . . ?
C19 C18 H18 119.4 . . ?
C20 C19 C18 120.2(3) . . ?
C20 C19 H19 119.9 . . ?
C18 C19 H19 119.9 . . ?
C21 C20 C19 119.4(3) . . ?
C21 C20 H20 120.3 . . ?
C19 C20 H20 120.3 . . ?
C20 C21 C22 120.4(3) . . ?
C20 C21 H21 119.8 . . ?
C22 C21 H21 119.8 . . ?
C21 C22 C17 121.1(3) . . ?
C21 C22 H22 119.5 . . ?
C17 C22 H22 119.5 . . ?
C34 C30 C31 106.8(3) . . ?
C34 C30 C9 128.8(3) . . ?
C31 C30 C9 124.4(3) . . ?
C34 C30 Zr 73.31(17) . . ?
C31 C30 Zr 74.33(16) . . ?
C9 C30 Zr 117.72(17) . . ?
C32 C31 C30 108.8(3) . . ?
C32 C31 Zr 74.21(17) . . ?
C30 C31 Zr 73.14(16) . . ?
C32 C31 H31 125.6 . . ?
C30 C31 H31 125.6 . . ?
Zr C31 H31 118.9 . . ?
C33 C32 C31 107.3(3) . . ?
C33 C32 Zr 72.08(18) . . ?
C31 C32 Zr 73.76(16) . . ?
C33 C32 H32 126.3 . . ?
C31 C32 H32 126.3 . . ?
Zr C32 H32 119.7 . . ?
C32 C33 C34 108.6(3) . . ?
C32 C33 Zr 75.70(17) . . ?
C34 C33 Zr 74.25(18) . . ?
C32 C33 H33 125.7 . . ?
C34 C33 H33 125.7 . . ?
Zr C33 H33 116.4 . . ?
C33 C34 C30 108.5(3) . . ?
C33 C34 Zr 73.28(18) . . ?
C30 C34 Zr 74.30(16) . . ?
C33 C34 H34 125.7 . . ?
C30 C34 H34 125.7 . . ?
Zr C34 H34 118.6 . . ?
C43 N41 C42 109.9(3) . . ?
C43 N41 Zr 132.2(2) . . ?
C42 N41 Zr 117.6(3) . . ?
N41 C42 H42A 109.5 . . ?
N41 C42 H42B 109.5 . . ?
H42A C42 H42B 109.5 . . ?
N41 C42 H42C 109.5 . . ?
H42A C42 H42C 109.5 . . ?
H42B C42 H42C 109.5 . . ?
N41 C43 H43A 109.5 . . ?
N41 C43 H43B 109.5 . . ?
H43A C43 H43B 109.5 . . ?
N41 C43 H43C 109.5 . . ?
H43A C43 H43C 109.5 . . ?
H43B C43 H43C 109.5 . . ?
C52 N51 C53 109.0(3) . . ?
C52 N51 Zr 121.4(3) . . ?
C53 N51 Zr 129.4(2) . . ?
N51 C52 H52A 109.5 . . ?
N51 C52 H52B 109.5 . . ?
H52A C52 H52B 109.5 . . ?
N51 C52 H52C 109.5 . . ?
H52A C52 H52C 109.5 . . ?
H52B C52 H52C 109.5 . . ?
N51 C53 H53A 109.5 . . ?
N51 C53 H53B 109.5 . . ?
H53A C53 H53B 109.5 . . ?
N51 C53 H53C 109.5 . . ?
H53A C53 H53C 109.5 . . ?
H53B C53 H53C 109.5 . . ?

loop_
_geom_bond_atom_site_label_1
_geom_bond_atom_site_label_2
_geom_bond_distance
_geom_bond_site_symmetry_2
_geom_bond_publ_flag
Zr N41 2.052(3) . ?
Zr N51 2.075(3) . ?
Zr N1 2.101(2) . ?
Zr C33 2.508(3) . ?
Zr C34 2.520(3) . ?
Zr C30 2.533(3) . ?
Zr C31 2.548(3) . ?
Zr C32 2.554(3) . ?
Fe C1 2.012(3) . ?
Fe C10 2.019(3) . ?
Fe C11 2.023(3) . ?
Fe C5 2.028(3) . ?
Fe C12 2.029(3) . ?
Fe C2 2.036(3) . ?
Fe C4 2.048(3) . ?
Fe C3 2.055(3) . ?
Fe C13 2.060(3) . ?
Fe C14 2.124(3) . ?
N1 C14 1.393(3) . ?
N1 C15 1.479(3) . ?
C1 C2 1.434(5) . ?
C1 C5 1.435(5) . ?
C1 C6 1.502(5) . ?
C2 C3 1.421(6) . ?
C2 H2 0.9400 . ?
C3 C4 1.416(6) . ?
C3 H3 0.9400 . ?
C4 C5 1.424(5) . ?
C4 H4 0.9400 . ?
C5 H5 0.9400 . ?
C6 C7 1.529(5) . ?
C6 C8 1.548(5) . ?
C6 H6 0.9900 . ?
C7 H7A 0.9700 . ?
C7 H7B 0.9700 . ?
C7 H7C 0.9700 . ?
C8 C9 1.542(4) . ?
C8 H8A 0.9800 . ?
C8 H8B 0.9800 . ?
C9 C10 1.509(4) . ?
C9 C30 1.518(4) . ?
C9 H9 0.9900 . ?
C10 C11 1.432(4) . ?
C10 C14 1.446(4) . ?
C11 C12 1.417(5) . ?
C11 H11 0.9400 . ?
C12 C13 1.426(5) . ?
C12 H12 0.9400 . ?
C13 C14 1.439(4) . ?
C13 H13 0.9400 . ?
C15 C17 1.533(4) . ?
C15 C16 1.534(4) . ?
C15 H15 0.9900 . ?
C16 H16A 0.9700 . ?
C16 H16B 0.9700 . ?
C16 H16C 0.9700 . ?
C17 C18 1.386(4) . ?
C17 C22 1.396(4) . ?
C18 C19 1.391(4) . ?
C18 H18 0.9400 . ?
C19 C20 1.379(5) . ?
C19 H19 0.9400 . ?
C20 C21 1.375(5) . ?
C20 H20 0.9400 . ?
C21 C22 1.386(4) . ?
C21 H21 0.9400 . ?
C22 H22 0.9400 . ?
C30 C34 1.409(4) . ?
C30 C31 1.423(4) . ?
C31 C32 1.408(4) . ?
C31 H31 0.9400 . ?
C32 C33 1.405(5) . ?
C32 H32 0.9400 . ?
C33 C34 1.406(5) . ?
C33 H33 0.9400 . ?
C34 H34 0.9400 . ?
N41 C43 1.425(5) . ?
N41 C42 1.430(5) . ?
C42 H42A 0.9700 . ?
C42 H42B 0.9700 . ?
C42 H42C 0.9700 . ?
C43 H43A 0.9700 . ?
C43 H43B 0.9700 . ?
C43 H43C 0.9700 . ?
N51 C52 1.435(5) . ?
N51 C53 1.453(5) . ?
C52 H52A 0.9700 . ?
C52 H52B 0.9700 . ?
C52 H52C 0.9700 . ?
C53 H53A 0.9700 . ?
C53 H53B 0.9700 . ?
C53 H53C 0.9700 . ?

loop_
_geom_torsion_atom_site_label_1
_geom_torsion_atom_site_label_2
_geom_torsion_atom_site_label_3
_geom_torsion_atom_site_label_4
_geom_torsion
_geom_torsion_site_symmetry_1
_geom_torsion_site_symmetry_2
_geom_torsion_site_symmetry_3
_geom_torsion_site_symmetry_4
_geom_torsion_publ_flag
N41 Zr N1 C14 -126.8(2) . . . . ?
N51 Zr N1 C14 123.8(2) . . . . ?
C33 Zr N1 C14 -3.0(3) . . . . ?
C34 Zr N1 C14 -29.4(3) . . . . ?
C30 Zr N1 C14 -14.3(2) . . . . ?
C31 Zr N1 C14 18.3(2) . . . . ?
C32 Zr N1 C14 28.9(3) . . . . ?
N41 Zr N1 C15 67.00(19) . . . . ?
N51 Zr N1 C15 -42.45(18) . . . . ?
C33 Zr N1 C15 -169.22(17) . . . . ?
C34 Zr N1 C15 164.42(17) . . . . ?
C30 Zr N1 C15 179.44(17) . . . . ?
C31 Zr N1 C15 -147.96(17) . . . . ?
C32 Zr N1 C15 -137.31(16) . . . . ?
C10 Fe C1 C2 -126.4(2) . . . . ?
C11 Fe C1 C2 -85.6(2) . . . . ?
C5 Fe C1 C2 117.1(3) . . . . ?
C12 Fe C1 C2 -62.8(3) . . . . ?
C4 Fe C1 C2 79.9(2) . . . . ?
C3 Fe C1 C2 36.7(2) . . . . ?
C13 Fe C1 C2 -175.9(3) . . . . ?
C14 Fe C1 C2 -163.18(19) . . . . ?
C10 Fe C1 C5 116.5(2) . . . . ?
C11 Fe C1 C5 157.3(2) . . . . ?
C12 Fe C1 C5 -179.9(2) . . . . ?
C2 Fe C1 C5 -117.1(3) . . . . ?
C4 Fe C1 C5 -37.2(2) . . . . ?
C3 Fe C1 C5 -80.4(2) . . . . ?
C13 Fe C1 C5 67.0(4) . . . . ?
C14 Fe C1 C5 79.8(2) . . . . ?
C10 Fe C1 C6 -3.6(3) . . . . ?
C11 Fe C1 C6 37.2(3) . . . . ?
C5 Fe C1 C6 -120.1(4) . . . . ?
C12 Fe C1 C6 60.0(4) . . . . ?
C2 Fe C1 C6 122.8(4) . . . . ?
C4 Fe C1 C6 -157.3(3) . . . . ?
C3 Fe C1 C6 159.5(3) . . . . ?
C13 Fe C1 C6 -53.1(5) . . . . ?
C14 Fe C1 C6 -40.3(3) . . . . ?
C5 C1 C2 C3 1.8(3) . . . . ?
C6 C1 C2 C3 -173.4(3) . . . . ?
Fe C1 C2 C3 -58.9(2) . . . . ?
C5 C1 C2 Fe 60.7(2) . . . . ?
C6 C1 C2 Fe -114.6(3) . . . . ?
C1 Fe C2 C3 120.7(3) . . . . ?
C10 Fe C2 C3 -172.4(2) . . . . ?
C11 Fe C2 C3 -130.7(2) . . . . ?
C5 Fe C2 C3 81.4(2) . . . . ?
C12 Fe C2 C3 -89.7(3) . . . . ?
C4 Fe C2 C3 37.3(2) . . . . ?
C13 Fe C2 C3 -62.9(4) . . . . ?
C14 Fe C2 C3 162.9(3) . . . . ?
C10 Fe C2 C1 67.0(2) . . . . ?
C11 Fe C2 C1 108.6(2) . . . . ?
C5 Fe C2 C1 -39.3(2) . . . . ?
C12 Fe C2 C1 149.6(2) . . . . ?
C4 Fe C2 C1 -83.4(2) . . . . ?
C3 Fe C2 C1 -120.7(3) . . . . ?
C13 Fe C2 C1 176.4(3) . . . . ?
C14 Fe C2 C1 42.2(4) . . . . ?
C1 C2 C3 C4 -1.2(4) . . . . ?
Fe C2 C3 C4 -58.8(2) . . . . ?
C1 C2 C3 Fe 57.6(2) . . . . ?
C1 Fe C3 C4 82.2(3) . . . . ?
C10 Fe C3 C4 139.3(4) . . . . ?
C11 Fe C3 C4 -173.9(2) . . . . ?
C5 Fe C3 C4 37.5(2) . . . . ?
C12 Fe C3 C4 -129.4(2) . . . . ?
C2 Fe C3 C4 119.6(3) . . . . ?
C13 Fe C3 C4 -84.9(3) . . . . ?
C14 Fe C3 C4 -42.5(5) . . . . ?
C1 Fe C3 C2 -37.4(2) . . . . ?
C10 Fe C3 C2 19.7(5) . . . . ?
C11 Fe C3 C2 66.5(3) . . . . ?
C5 Fe C3 C2 -82.1(2) . . . . ?
C12 Fe C3 C2 111.0(2) . . . . ?
C4 Fe C3 C2 -119.6(3) . . . . ?
C13 Fe C3 C2 155.5(2) . . . . ?
C14 Fe C3 C2 -162.1(3) . . . . ?
C2 C3 C4 C5 0.1(4) . . . . ?
Fe C3 C4 C5 -58.4(2) . . . . ?
C2 C3 C4 Fe 58.5(2) . . . . ?
C1 Fe C4 C3 -82.1(3) . . . . ?
C10 Fe C4 C3 -151.5(3) . . . . ?
C11 Fe C4 C3 21.1(7) . . . . ?
C5 Fe C4 C3 -119.9(3) . . . . ?
C12 Fe C4 C3 74.3(3) . . . . ?
C2 Fe C4 C3 -37.6(2) . . . . ?
C13 Fe C4 C3 118.6(2) . . . . ?
C14 Fe C4 C3 163.4(2) . . . . ?
C1 Fe C4 C5 37.8(2) . . . . ?
C10 Fe C4 C5 -31.6(4) . . . . ?
C11 Fe C4 C5 141.0(6) . . . . ?
C12 Fe C4 C5 -165.8(2) . . . . ?
C2 Fe C4 C5 82.4(2) . . . . ?
C3 Fe C4 C5 119.9(3) . . . . ?
C13 Fe C4 C5 -121.5(2) . . . . ?
C14 Fe C4 C5 -76.6(2) . . . . ?
C3 C4 C5 C1 1.0(4) . . . . ?
Fe C4 C5 C1 -58.1(2) . . . . ?
C3 C4 C5 Fe 59.1(2) . . . . ?
C2 C1 C5 C4 -1.7(3) . . . . ?
C6 C1 C5 C4 173.6(3) . . . . ?
Fe C1 C5 C4 59.2(2) . . . . ?
C2 C1 C5 Fe -60.9(2) . . . . ?
C6 C1 C5 Fe 114.5(3) . . . . ?
C1 Fe C5 C4 -120.1(3) . . . . ?
C10 Fe C5 C4 164.4(2) . . . . ?
C11 Fe C5 C4 -163.3(2) . . . . ?
C12 Fe C5 C4 59.7(7) . . . . ?
C2 Fe C5 C4 -80.8(2) . . . . ?
C3 Fe C5 C4 -37.1(2) . . . . ?
C13 Fe C5 C4 82.9(2) . . . . ?
C14 Fe C5 C4 121.6(2) . . . . ?
C10 Fe C5 C1 -75.5(2) . . . . ?
C11 Fe C5 C1 -43.2(3) . . . . ?
C12 Fe C5 C1 179.8(6) . . . . ?
C2 Fe C5 C1 39.2(2) . . . . ?
C4 Fe C5 C1 120.1(3) . . . . ?
C3 Fe C5 C1 83.0(2) . . . . ?
C13 Fe C5 C1 -157.01(19) . . . . ?
C14 Fe C5 C1 -118.3(2) . . . . ?
C2 C1 C6 C7 -3.3(4) . . . . ?
C5 C1 C6 C7 -177.7(3) . . . . ?
Fe C1 C6 C7 -91.4(3) . . . . ?
C2 C1 C6 C8 124.8(3) . . . . ?
C5 C1 C6 C8 -49.5(4) . . . . ?
Fe C1 C6 C8 36.8(4) . . . . ?
C1 C6 C8 C9 -70.2(4) . . . . ?
C7 C6 C8 C9 58.1(4) . . . . ?
C6 C8 C9 C10 60.5(4) . . . . ?
C6 C8 C9 C30 -174.5(3) . . . . ?
C30 C9 C10 C11 126.9(3) . . . . ?
C8 C9 C10 C11 -107.1(3) . . . . ?
C30 C9 C10 C14 -52.5(3) . . . . ?
C8 C9 C10 C14 73.5(3) . . . . ?
C30 C9 C10 Fe -145.9(2) . . . . ?
C8 C9 C10 Fe -19.9(3) . . . . ?
C1 Fe C10 C11 114.72(19) . . . . ?
C5 Fe C10 C11 155.29(18) . . . . ?
C12 Fe C10 C11 -37.29(18) . . . . ?
C2 Fe C10 C11 76.6(2) . . . . ?
C4 Fe C10 C11 177.4(3) . . . . ?
C3 Fe C10 C11 61.9(5) . . . . ?
C13 Fe C10 C11 -81.04(19) . . . . ?
C14 Fe C10 C11 -117.1(2) . . . . ?
C1 Fe C10 C14 -128.16(17) . . . . ?
C11 Fe C10 C14 117.1(2) . . . . ?
C5 Fe C10 C14 -87.59(18) . . . . ?
C12 Fe C10 C14 79.84(18) . . . . ?
C2 Fe C10 C14 -166.26(17) . . . . ?
C4 Fe C10 C14 -65.5(3) . . . . ?
C3 Fe C10 C14 179.0(4) . . . . ?
C13 Fe C10 C14 36.09(16) . . . . ?
C1 Fe C10 C9 -5.2(2) . . . . ?
C11 Fe C10 C9 -119.9(3) . . . . ?
C5 Fe C10 C9 35.4(3) . . . . ?
C12 Fe C10 C9 -157.2(3) . . . . ?
C2 Fe C10 C9 -43.3(3) . . . . ?
C4 Fe C10 C9 57.4(4) . . . . ?
C3 Fe C10 C9 -58.0(5) . . . . ?
C13 Fe C10 C9 159.0(3) . . . . ?
C14 Fe C10 C9 122.9(3) . . . . ?
C14 C10 C11 C12 -4.9(3) . . . . ?
C9 C10 C11 C12 175.5(3) . . . . ?
Fe C10 C11 C12 58.9(2) . . . . ?
C14 C10 C11 Fe -63.85(17) . . . . ?
C9 C10 C11 Fe 116.6(3) . . . . ?
C1 Fe C11 C12 163.11(19) . . . . ?
C10 Fe C11 C12 -120.0(2) . . . . ?
C5 Fe C11 C12 -167.3(2) . . . . ?
C2 Fe C11 C12 120.2(2) . . . . ?
C4 Fe C11 C12 65.2(7) . . . . ?
C3 Fe C11 C12 82.1(2) . . . . ?
C13 Fe C11 C12 -37.87(18) . . . . ?
C14 Fe C11 C12 -81.25(19) . . . . ?
C1 Fe C11 C10 -76.93(19) . . . . ?
C5 Fe C11 C10 -47.4(3) . . . . ?
C12 Fe C11 C10 120.0(2) . . . . ?
C2 Fe C11 C10 -119.89(19) . . . . ?
C4 Fe C11 C10 -174.8(6) . . . . ?
C3 Fe C11 C10 -157.9(2) . . . . ?
C13 Fe C11 C10 82.09(17) . . . . ?
C14 Fe C11 C10 38.71(16) . . . . ?
C10 C11 C12 C13 1.8(3) . . . . ?
Fe C11 C12 C13 60.3(2) . . . . ?
C10 C11 C12 Fe -58.49(19) . . . . ?
C1 Fe C12 C11 -33.0(3) . . . . ?
C10 Fe C12 C11 37.78(17) . . . . ?
C5 Fe C12 C11 147.3(6) . . . . ?
C2 Fe C12 C11 -76.1(2) . . . . ?
C4 Fe C12 C11 -163.2(2) . . . . ?
C3 Fe C12 C11 -120.8(2) . . . . ?
C13 Fe C12 C11 119.0(2) . . . . ?
C14 Fe C12 C11 81.59(18) . . . . ?
C1 Fe C12 C13 -152.0(3) . . . . ?
C10 Fe C12 C13 -81.19(18) . . . . ?
C11 Fe C12 C13 -119.0(2) . . . . ?
C5 Fe C12 C13 28.3(7) . . . . ?
C2 Fe C12 C13 164.95(19) . . . . ?
C4 Fe C12 C13 77.8(2) . . . . ?
C3 Fe C12 C13 120.2(2) . . . . ?
C14 Fe C12 C13 -37.39(16) . . . . ?
C11 C12 C13 C14 2.0(3) . . . . ?
Fe C12 C13 C14 61.40(19) . . . . ?
C11 C12 C13 Fe -59.4(2) . . . . ?
C1 Fe C13 C12 136.3(4) . . . . ?
C10 Fe C13 C12 82.65(19) . . . . ?
C11 Fe C13 C12 37.99(18) . . . . ?
C5 Fe C13 C12 -172.7(2) . . . . ?
C2 Fe C13 C12 -36.6(4) . . . . ?
C4 Fe C13 C12 -127.4(2) . . . . ?
C3 Fe C13 C12 -82.6(2) . . . . ?
C14 Fe C13 C12 119.2(2) . . . . ?
C1 Fe C13 C14 17.1(5) . . . . ?
C10 Fe C13 C14 -36.55(15) . . . . ?
C11 Fe C13 C14 -81.21(17) . . . . ?
C5 Fe C13 C14 68.1(2) . . . . ?
C12 Fe C13 C14 -119.2(2) . . . . ?
C2 Fe C13 C14 -155.8(3) . . . . ?
C4 Fe C13 C14 113.38(19) . . . . ?
C3 Fe C13 C14 158.24(19) . . . . ?
C15 N1 C14 C13 16.7(4) . . . . ?
Zr N1 C14 C13 -148.3(2) . . . . ?
C15 N1 C14 C10 -168.3(2) . . . . ?
Zr N1 C14 C10 26.7(4) . . . . ?
C15 N1 C14 Fe -79.7(3) . . . . ?
Zr N1 C14 Fe 115.3(2) . . . . ?
C12 C13 C14 N1 170.7(3) . . . . ?
Fe C13 C14 N1 -130.3(3) . . . . ?
C12 C13 C14 C10 -4.9(3) . . . . ?
Fe C13 C14 C10 54.07(17) . . . . ?
C12 C13 C14 Fe -59.0(2) . . . . ?
C11 C10 C14 N1 -169.9(2) . . . . ?
C9 C10 C14 N1 9.7(4) . . . . ?
Fe C10 C14 N1 128.9(2) . . . . ?
C11 C10 C14 C13 6.0(3) . . . . ?
C9 C10 C14 C13 -174.4(2) . . . . ?
Fe C10 C14 C13 -55.15(18) . . . . ?
C11 C10 C14 Fe 61.19(18) . . . . ?
C9 C10 C14 Fe -119.3(3) . . . . ?
C1 Fe C14 N1 -50.1(3) . . . . ?
C10 Fe C14 N1 -115.1(3) . . . . ?
C11 Fe C14 N1 -154.5(3) . . . . ?
C5 Fe C14 N1 -7.2(3) . . . . ?
C12 Fe C14 N1 161.3(3) . . . . ?
C2 Fe C14 N1 -81.3(4) . . . . ?
C4 Fe C14 N1 34.5(3) . . . . ?
C3 Fe C14 N1 65.9(5) . . . . ?
C13 Fe C14 N1 123.4(3) . . . . ?
C1 Fe C14 C13 -173.45(18) . . . . ?
C10 Fe C14 C13 121.6(2) . . . . ?
C11 Fe C14 C13 82.17(19) . . . . ?
C5 Fe C14 C13 -130.51(19) . . . . ?
C12 Fe C14 C13 37.92(18) . . . . ?
C2 Fe C14 C13 155.3(3) . . . . ?
C4 Fe C14 C13 -88.9(2) . . . . ?
C3 Fe C14 C13 -57.5(4) . . . . ?
C1 Fe C14 C10 64.96(19) . . . . ?
C11 Fe C14 C10 -39.41(16) . . . . ?
C5 Fe C14 C10 107.91(18) . . . . ?
C12 Fe C14 C10 -83.66(18) . . . . ?
C2 Fe C14 C10 33.7(4) . . . . ?
C4 Fe C14 C10 149.53(19) . . . . ?
C3 Fe C14 C10 -179.1(4) . . . . ?
C13 Fe C14 C10 -121.6(2) . . . . ?
C14 N1 C15 C17 -69.0(3) . . . . ?
Zr N1 C15 C17 99.6(2) . . . . ?
C14 N1 C15 C16 61.4(3) . . . . ?
Zr N1 C15 C16 -130.0(2) . . . . ?
N1 C15 C17 C18 -6.4(4) . . . . ?
C16 C15 C17 C18 -137.1(3) . . . . ?
N1 C15 C17 C22 174.8(2) . . . . ?
C16 C15 C17 C22 44.1(4) . . . . ?
C22 C17 C18 C19 -2.7(5) . . . . ?
C15 C17 C18 C19 178.4(3) . . . . ?
C17 C18 C19 C20 0.9(5) . . . . ?
C18 C19 C20 C21 1.3(5) . . . . ?
C19 C20 C21 C22 -1.5(5) . . . . ?
C20 C21 C22 C17 -0.3(5) . . . . ?
C18 C17 C22 C21 2.4(4) . . . . ?
C15 C17 C22 C21 -178.7(3) . . . . ?
C10 C9 C30 C34 147.1(3) . . . . ?
C8 C9 C30 C34 19.4(4) . . . . ?
C10 C9 C30 C31 -32.7(4) . . . . ?
C8 C9 C30 C31 -160.5(3) . . . . ?
C10 C9 C30 Zr 56.7(3) . . . . ?
C8 C9 C30 Zr -71.0(3) . . . . ?
N41 Zr C30 C34 -51.8(2) . . . . ?
N51 Zr C30 C34 100.8(2) . . . . ?
N1 Zr C30 C34 -153.1(2) . . . . ?
C33 Zr C30 C34 36.9(2) . . . . ?
C31 Zr C30 C34 113.4(3) . . . . ?
C32 Zr C30 C34 77.1(2) . . . . ?
N41 Zr C30 C31 -165.17(17) . . . . ?
N51 Zr C30 C31 -12.5(2) . . . . ?
N1 Zr C30 C31 93.55(17) . . . . ?
C33 Zr C30 C31 -76.5(2) . . . . ?
C34 Zr C30 C31 -113.4(3) . . . . ?
C32 Zr C30 C31 -36.29(17) . . . . ?
N41 Zr C30 C9 73.8(2) . . . . ?
N51 Zr C30 C9 -133.6(2) . . . . ?
N1 Zr C30 C9 -27.5(2) . . . . ?
C33 Zr C30 C9 162.4(3) . . . . ?
C34 Zr C30 C9 125.6(3) . . . . ?
C31 Zr C30 C9 -121.1(3) . . . . ?
C32 Zr C30 C9 -157.4(3) . . . . ?
C34 C30 C31 C32 -0.5(3) . . . . ?
C9 C30 C31 C32 179.4(2) . . . . ?
Zr C30 C31 C32 66.2(2) . . . . ?
C34 C30 C31 Zr -66.7(2) . . . . ?
C9 C30 C31 Zr 113.2(3) . . . . ?
N41 Zr C31 C32 -92.0(2) . . . . ?
N51 Zr C31 C32 55.5(2) . . . . ?
N1 Zr C31 C32 161.6(2) . . . . ?
C33 Zr C31 C32 -37.13(19) . . . . ?
C34 Zr C31 C32 -78.0(2) . . . . ?
C30 Zr C31 C32 -115.8(3) . . . . ?
N41 Zr C31 C30 23.8(3) . . . . ?
N51 Zr C31 C30 171.34(17) . . . . ?
N1 Zr C31 C30 -82.58(17) . . . . ?
C33 Zr C31 C30 78.66(19) . . . . ?
C34 Zr C31 C30 37.83(17) . . . . ?
C32 Zr C31 C30 115.8(3) . . . . ?
C30 C31 C32 C33 -0.8(3) . . . . ?
Zr C31 C32 C33 64.7(2) . . . . ?
C30 C31 C32 Zr -65.51(19) . . . . ?
N41 Zr C32 C33 10.7(3) . . . . ?
N51 Zr C32 C33 117.5(2) . . . . ?
N1 Zr C32 C33 -135.19(19) . . . . ?
C34 Zr C32 C33 -37.48(19) . . . . ?
C30 Zr C32 C33 -78.0(2) . . . . ?
C31 Zr C32 C33 -114.9(3) . . . . ?
N41 Zr C32 C31 125.6(2) . . . . ?
N51 Zr C32 C31 -127.6(2) . . . . ?
N1 Zr C32 C31 -20.3(2) . . . . ?
C33 Zr C32 C31 114.9(3) . . . . ?
C34 Zr C32 C31 77.4(2) . . . . ?
C30 Zr C32 C31 36.87(17) . . . . ?
C31 C32 C33 C34 1.7(4) . . . . ?
Zr C32 C33 C34 67.6(2) . . . . ?
C31 C32 C33 Zr -65.9(2) . . . . ?
N41 Zr C33 C32 -172.20(19) . . . . ?
N51 Zr C33 C32 -64.8(2) . . . . ?
N1 Zr C33 C32 63.7(2) . . . . ?
C34 Zr C33 C32 114.4(3) . . . . ?
C30 Zr C33 C32 77.6(2) . . . . ?
C31 Zr C33 C32 36.91(18) . . . . ?
N41 Zr C33 C34 73.4(2) . . . . ?
N51 Zr C33 C34 -179.2(2) . . . . ?
N1 Zr C33 C34 -50.7(3) . . . . ?
C30 Zr C33 C34 -36.8(2) . . . . ?
C31 Zr C33 C34 -77.5(2) . . . . ?
C32 Zr C33 C34 -114.4(3) . . . . ?
C32 C33 C34 C30 -2.1(4) . . . . ?
Zr C33 C34 C30 66.5(2) . . . . ?
C32 C33 C34 Zr -68.6(2) . . . . ?
C31 C30 C34 C33 1.5(3) . . . . ?
C9 C30 C34 C33 -178.3(3) . . . . ?
Zr C30 C34 C33 -65.8(2) . . . . ?
C31 C30 C34 Zr 67.38(19) . . . . ?
C9 C30 C34 Zr -112.5(3) . . . . ?
N41 Zr C34 C33 -110.7(2) . . . . ?
N51 Zr C34 C33 1.1(3) . . . . ?
N1 Zr C34 C33 144.0(2) . . . . ?
C30 Zr C34 C33 115.4(3) . . . . ?
C31 Zr C34 C33 77.4(2) . . . . ?
C32 Zr C34 C33 37.2(2) . . . . ?
N41 Zr C34 C30 133.9(2) . . . . ?
N51 Zr C34 C30 -114.3(2) . . . . ?
N1 Zr C34 C30 28.6(2) . . . . ?
C33 Zr C34 C30 -115.4(3) . . . . ?
C31 Zr C34 C30 -38.00(17) . . . . ?
C32 Zr C34 C30 -78.2(2) . . . . ?
N51 Zr N41 C43 124.5(4) . . . . ?
N1 Zr N41 C43 12.9(4) . . . . ?
C33 Zr N41 C43 -129.8(4) . . . . ?
C34 Zr N41 C43 -98.8(4) . . . . ?
C30 Zr N41 C43 -73.9(4) . . . . ?
C31 Zr N41 C43 -87.6(4) . . . . ?
C32 Zr N41 C43 -135.6(3) . . . . ?
N51 Zr N41 C42 -61.6(5) . . . . ?
N1 Zr N41 C42 -173.1(5) . . . . ?
C33 Zr N41 C42 44.1(5) . . . . ?
C34 Zr N41 C42 75.1(5) . . . . ?
C30 Zr N41 C42 100.0(5) . . . . ?
C31 Zr N41 C42 86.3(5) . . . . ?
C32 Zr N41 C42 38.3(5) . . . . ?
N41 Zr N51 C52 -17.8(4) . . . . ?
N1 Zr N51 C52 91.3(4) . . . . ?
C33 Zr N51 C52 -124.2(4) . . . . ?
C34 Zr N51 C52 -124.9(4) . . . . ?
C30 Zr N51 C52 -172.1(4) . . . . ?
C31 Zr N51 C52 -179.1(4) . . . . ?
C32 Zr N51 C52 -153.1(4) . . . . ?
N41 Zr N51 C53 167.3(3) . . . . ?
N1 Zr N51 C53 -83.5(3) . . . . ?
C33 Zr N51 C53 60.9(4) . . . . ?
C34 Zr N51 C53 60.3(4) . . . . ?
C30 Zr N51 C53 13.0(4) . . . . ?
C31 Zr N51 C53 6.0(4) . . . . ?
C32 Zr N51 C53 32.0(3) . . . . ?
